data_1506471
loop_
_publ_author_name
'Rudzevich, Yuliya'
'Rudzevich, Valentyn'
'Schollmeyer, Dieter'
'Thondorf, Iris'
'B\"ohmer, Volker'

_publ_section_title
;
 Hydrogen bonded dimers of triurea derivatives of triphenylmethanes.
;
_journal_issue 4
_journal_name_full 'Organic letters'
_journal_page_first 613
_journal_page_last 616
_journal_paper_doi 10.1021/ol0476265
_journal_volume 7
_journal_year 2005
_chemical_formula_sum 'C31 H37 N3 O9'
_chemical_formula_weight 595.64
_chemical_name_systematic
; 
 ? 
;
_space_group_IT_number 2
_symmetry_cell_setting triclinic
_symmetry_space_group_name_Hall '-P 1'
_symmetry_space_group_name_H-M 'P -1'
_atom_sites_solution_hydrogens geom
_atom_sites_solution_primary direct
_atom_sites_solution_secondary difmap
_audit_creation_method SHELXL-97
_cell_angle_alpha 100.789(13)
_cell_angle_beta 103.509(19)
_cell_angle_gamma 103.50(2)
_cell_formula_units_Z 2
_cell_length_a 9.860(4)
_cell_length_b 12.3513(18)
_cell_length_c 13.171(2)
_cell_measurement_reflns_used 25
_cell_measurement_temperature 193(2)
_cell_measurement_theta_max 73
_cell_measurement_theta_min 65
_cell_volume 1466.1(7)
_computing_cell_refinement 'Enraf Nonius Software V5'
_computing_data_collection 'Enraf Nonius Software V5'
_computing_data_reduction 'Corinc (Dr\"ager, 1971)'
_computing_structure_refinement 'SHELXL-97 (Sheldrick, 1997)'
_computing_structure_solution 'SIR-92 (Altomare, 1994)'
_diffrn_ambient_temperature 193(2)
_diffrn_measured_fraction_theta_full 0.997
_diffrn_measured_fraction_theta_max 0.997
_diffrn_measurement_device '\k-geometry diffractometer'
_diffrn_measurement_device_type 'CAD4 Enraf Nonius'
_diffrn_measurement_method \q/2\w
_diffrn_radiation_monochromator graphite
_diffrn_radiation_type CuK\a
_diffrn_radiation_wavelength 1.54178
_diffrn_reflns_av_R_equivalents 0.0619
_diffrn_reflns_av_sigmaI/netI 0.0231
_diffrn_reflns_limit_h_max 11
_diffrn_reflns_limit_h_min -12
_diffrn_reflns_limit_k_max 15
_diffrn_reflns_limit_k_min 0
_diffrn_reflns_limit_l_max 16
_diffrn_reflns_limit_l_min -16
_diffrn_reflns_number 6188
_diffrn_reflns_theta_full 73.56
_diffrn_reflns_theta_max 73.56
_diffrn_reflns_theta_min 3.57
_diffrn_source 'rotating anode'
_diffrn_standards_decay_% 5
_diffrn_standards_interval_time 60
_diffrn_standards_number 3
_exptl_absorpt_coefficient_mu 0.828
_exptl_absorpt_correction_T_max 0.9489
_exptl_absorpt_correction_T_min 0.7081
_exptl_absorpt_correction_type none
_exptl_absorpt_process_details 'Corinc (Dr\"ager, 1971)'
_exptl_crystal_colour colourless
_exptl_crystal_density_diffrn 1.349
_exptl_crystal_density_method 'not measured'
_exptl_crystal_description block
_exptl_crystal_F_000 632
_exptl_crystal_size_max 0.45
_exptl_crystal_size_mid 0.32
_exptl_crystal_size_min 0.06
_refine_diff_density_max 0.799
_refine_diff_density_min -0.410
_refine_diff_density_rms 0.098
_refine_ls_extinction_coef 0.0049(9)
_refine_ls_extinction_expression Fc^*^=kFc[1+0.001xFc^2^\l^3^/sin(2\q)]^-1/4^
_refine_ls_extinction_method SHELXL
_refine_ls_goodness_of_fit_ref 1.059
_refine_ls_hydrogen_treatment mixed
_refine_ls_matrix_type full
_refine_ls_number_parameters 420
_refine_ls_number_reflns 5904
_refine_ls_number_restraints 0
_refine_ls_restrained_S_all 1.059
_refine_ls_R_factor_all 0.0814
_refine_ls_R_factor_gt 0.0757
_refine_ls_shift/su_max 0.000
_refine_ls_shift/su_mean 0.000
_refine_ls_structure_factor_coef Fsqd
_refine_ls_weighting_details 'calc w=1/[\s^2^(Fo^2^)+(0.1352P)^2^+0.8318P] where P=(Fo^2^+2Fc^2^)/3'
_refine_ls_weighting_scheme calc
_refine_ls_wR_factor_obs 0.1977
_refine_ls_wR_factor_ref 0.2050
_reflns_number_gt 5249
_reflns_number_total 5904
_reflns_threshold_expression >2sigma(I)
_cod_data_source_file ol0476265si20041118_074121.cif
_cod_data_source_block 4b
_cod_original_cell_volume 1466.1(6)
_cod_database_code 1506471

loop_
_symmetry_equiv_pos_as_xyz
'x, y, z'
'-x, -y, -z'

loop_
_atom_site_label
_atom_site_type_symbol
_atom_site_fract_x
_atom_site_fract_y
_atom_site_fract_z
_atom_site_U_iso_or_equiv
_atom_site_adp_type
_atom_site_occupancy
_atom_site_symmetry_multiplicity
_atom_site_calc_flag
_atom_site_refinement_flags
_atom_site_disorder_assembly
_atom_site_disorder_group
C1 C 0.1629(2) 0.66577(17) 0.37331(15) 0.0234(4) Uani 1 1 d . . .
H1 H 0.2064 0.7186 0.3329 0.022(5) Uiso 1 1 calc R . .
C2 C 0.0694(2) 0.72552(16) 0.42693(15) 0.0232(4) Uani 1 1 d . . .
C3 C 0.0489(2) 0.71270(17) 0.52588(16) 0.0261(4) Uani 1 1 d . . .
H3 H 0.0952 0.6652 0.5616 0.039(7) Uiso 1 1 calc R . .
C4 C -0.0381(2) 0.76792(18) 0.57402(16) 0.0268(4) Uani 1 1 d . . .
C5 C -0.1037(2) 0.83766(18) 0.52032(16) 0.0290(4) Uani 1 1 d . . .
H5 H -0.1622 0.8766 0.5518 0.045(8) Uiso 1 1 calc R . .
C6 C -0.0855(2) 0.85139(18) 0.42241(17) 0.0303(5) Uani 1 1 d . . .
H6 H -0.1315 0.8993 0.3870 0.029(6) Uiso 1 1 calc R . .
C7 C 0.0002(2) 0.79520(16) 0.37526(15) 0.0251(4) Uani 1 1 d . . .
N8 N -0.0587(3) 0.7538(2) 0.67145(17) 0.0484(6) Uani 1 1 d . . .
H8A H -0.0201 0.7052 0.6996 0.055(6) Uiso 1 1 d R . .
H8B H -0.0980 0.7990 0.7089 0.055(6) Uiso 1 1 d R . .
O9 O 0.01405(17) 0.80145(12) 0.27422(11) 0.0307(4) Uani 1 1 d . . .
C10 C 0.0562(3) 0.91403(19) 0.26288(19) 0.0385(5) Uani 1 1 d . . .
H10A H -0.0173 0.9560 0.2594 0.084(9) Uiso 1 1 d R . .
H10B H 0.1259 0.9588 0.3373 0.084(9) Uiso 1 1 d R . .
C11 C 0.0969(2) 0.91375(19) 0.16056(16) 0.0314(5) Uani 1 1 d . . .
O12 O 0.0888(2) 0.83108(15) 0.09315(14) 0.0491(5) Uani 1 1 d . . .
O13 O 0.1457(2) 1.02309(14) 0.15577(13) 0.0388(4) Uani 1 1 d . . .
C14 C 0.2072(3) 1.0384(2) 0.0679(2) 0.0455(6) Uani 1 1 d . . .
H14A H 0.1306 1.0051 -0.0022 0.052(6) Uiso 1 1 calc R . .
H14B H 0.2841 0.9991 0.0684 0.052(6) Uiso 1 1 calc R . .
C15 C 0.2701(4) 1.1642(3) 0.0834(3) 0.0641(9) Uani 1 1 d . . .
H15A H 0.3125 1.1772 0.0249 0.075(7) Uiso 1 1 calc R . .
H15B H 0.3461 1.1962 0.1529 0.075(7) Uiso 1 1 calc R . .
H15C H 0.1931 1.2022 0.0826 0.075(7) Uiso 1 1 calc R . .
C16 C 0.2906(2) 0.65353(16) 0.45651(15) 0.0235(4) Uani 1 1 d . . .
C17 C 0.2828(2) 0.55619(17) 0.49585(15) 0.0257(4) Uani 1 1 d . . .
H17 H 0.1970 0.4928 0.4672 0.025(6) Uiso 1 1 calc R . .
C18 C 0.3996(2) 0.54950(18) 0.57732(15) 0.0271(4) Uani 1 1 d . . .
C19 C 0.5243(2) 0.6427(2) 0.61789(17) 0.0318(5) Uani 1 1 d . . .
H19 H 0.6042 0.6394 0.6726 0.057(9) Uiso 1 1 calc R . .
C20 C 0.5337(2) 0.7402(2) 0.57958(19) 0.0338(5) Uani 1 1 d . . .
H20 H 0.6195 0.8036 0.6083 0.044(7) Uiso 1 1 calc R . .
C21 C 0.4173(2) 0.74556(17) 0.49873(17) 0.0279(4) Uani 1 1 d . . .
N22 N 0.3843(2) 0.45447(17) 0.62173(16) 0.0358(4) Uani 1 1 d . . .
H22A H 0.4745 0.4419 0.6587 0.057(6) Uiso 1 1 d R . .
H22B H 0.3304 0.3831 0.5681 0.057(6) Uiso 1 1 d R . .
O23 O 0.42123(16) 0.84243(13) 0.45874(14) 0.0357(4) Uani 1 1 d . . .
C24 C 0.5478(2) 0.8856(2) 0.42891(19) 0.0341(5) Uani 1 1 d . . .
H24A H 0.5824 0.8211 0.3989 0.045(5) Uiso 1 1 calc R . .
H24B H 0.6260 0.9369 0.4933 0.045(5) Uiso 1 1 calc R . .
C25 C 0.5138(3) 0.9516(2) 0.34567(19) 0.0382(5) Uani 1 1 d . . .
O26 O 0.3964(2) 0.96145(19) 0.30621(17) 0.0584(6) Uani 1 1 d . . .
O27 O 0.6369(2) 0.9997(2) 0.32513(18) 0.0574(6) Uani 1 1 d . A .
C28 C 0.6330(5) 1.0792(3) 0.2553(3) 0.0675(10) Uani 1 1 d . . .
H28A H 0.6783 1.1598 0.2990 0.126(15) Uiso 0.27(4) 1 calc PR A 1
H28B H 0.5311 1.0706 0.2154 0.126(15) Uiso 0.27(4) 1 calc PR A 1
H28C H 0.5409 1.1004 0.2461 0.126(15) Uiso 0.73(4) 1 calc PR A 2
H28D H 0.7149 1.1504 0.2897 0.126(15) Uiso 0.73(4) 1 calc PR A 2
C29A C 0.716(5) 1.049(2) 0.179(3) 0.062(6) Uani 0.27(4) 1 d P A 1
H29A H 0.7162 1.1007 0.1305 0.093 Uiso 0.27(4) 1 calc PR A 1
H29B H 0.6699 0.9693 0.1361 0.093 Uiso 0.27(4) 1 calc PR A 1
H29C H 0.8164 1.0579 0.2194 0.093 Uiso 0.27(4) 1 calc PR A 1
C29B C 0.644(3) 1.0269(10) 0.1514(8) 0.067(3) Uani 0.73(4) 1 d P A 2
H29D H 0.6410 1.0813 0.1060 0.101 Uiso 0.73(4) 1 calc PR A 2
H29E H 0.5615 0.9571 0.1169 0.101 Uiso 0.73(4) 1 calc PR A 2
H29F H 0.7353 1.0068 0.1605 0.101 Uiso 0.73(4) 1 calc PR A 2
C30 C 0.0729(2) 0.55430(17) 0.28943(15) 0.0237(4) Uani 1 1 d . . .
C31 C -0.0690(2) 0.49745(17) 0.28503(15) 0.0254(4) Uani 1 1 d . . .
H31 H -0.1094 0.5264 0.3393 0.036(7) Uiso 1 1 calc R . .
C32 C -0.1537(2) 0.39887(17) 0.20289(16) 0.0268(4) Uani 1 1 d . . .
C33 C -0.0910(2) 0.35378(18) 0.12598(16) 0.0294(4) Uani 1 1 d . . .
H33 H -0.1454 0.2854 0.0711 0.042(7) Uiso 1 1 calc R . .
C34 C 0.0504(2) 0.40894(19) 0.12991(16) 0.0303(5) Uani 1 1 d . . .
H34 H 0.0921 0.3784 0.0771 0.039(7) Uiso 1 1 calc R . .
C35 C 0.1315(2) 0.50795(18) 0.20992(16) 0.0264(4) Uani 1 1 d . . .
N36 N -0.2956(2) 0.34386(17) 0.20007(15) 0.0364(4) Uani 1 1 d . . .
H36A H -0.3532 0.3068 0.1214 0.057(6) Uiso 1 1 d R . .
H36B H -0.3301 0.3921 0.2368 0.057(6) Uiso 1 1 d R . .
O37 O 0.27249(16) 0.56402(14) 0.21124(12) 0.0306(4) Uani 1 1 d . . .
C38 C 0.2708(2) 0.6287(2) 0.13281(18) 0.0338(5) Uani 1 1 d . . .
H38A H 0.2328 0.6942 0.1542 0.051(6) Uiso 1 1 calc R . .
H38B H 0.2037 0.5794 0.0625 0.051(6) Uiso 1 1 calc R . .
C39 C 0.4200(2) 0.67429(18) 0.11955(16) 0.0301(5) Uani 1 1 d . . .
O40 O 0.44054(19) 0.73248(16) 0.05812(14) 0.0423(4) Uani 1 1 d . . .
O41 O 0.52180(17) 0.64124(16) 0.18092(13) 0.0380(4) Uani 1 1 d . . .
C42 C 0.6700(2) 0.6795(2) 0.17233(19) 0.0401(6) Uani 1 1 d . . .
H42A H 0.7404 0.6800 0.2398 0.047(6) Uiso 1 1 calc R . .
H42B H 0.6896 0.7593 0.1642 0.047(6) Uiso 1 1 calc R . .
C43 C 0.6925(3) 0.6039(2) 0.0788(2) 0.0445(6) Uani 1 1 d . . .
H43A H 0.7927 0.6327 0.0763 0.061(5) Uiso 1 1 calc R . .
H43B H 0.6243 0.6043 0.0116 0.061(5) Uiso 1 1 calc R . .
H43C H 0.6752 0.5251 0.0872 0.061(5) Uiso 1 1 calc R . .

loop_
_atom_site_aniso_label
_atom_site_aniso_U_11
_atom_site_aniso_U_22
_atom_site_aniso_U_33
_atom_site_aniso_U_23
_atom_site_aniso_U_13
_atom_site_aniso_U_12
C1 0.0264(9) 0.0265(9) 0.0202(9) 0.0074(7) 0.0091(7) 0.0099(8)
C2 0.0240(9) 0.0222(9) 0.0206(9) 0.0015(7) 0.0040(7) 0.0071(7)
C3 0.0278(9) 0.0296(10) 0.0231(9) 0.0073(8) 0.0072(7) 0.0124(8)
C4 0.0285(10) 0.0294(10) 0.0219(9) 0.0038(8) 0.0073(8) 0.0091(8)
C5 0.0311(10) 0.0296(10) 0.0253(10) -0.0003(8) 0.0075(8) 0.0138(8)
C6 0.0375(11) 0.0300(10) 0.0255(10) 0.0056(8) 0.0058(8) 0.0182(9)
C7 0.0301(10) 0.0236(9) 0.0195(9) 0.0023(7) 0.0050(7) 0.0087(8)
N8 0.0690(15) 0.0656(15) 0.0372(11) 0.0242(10) 0.0312(11) 0.0453(13)
O9 0.0463(9) 0.0259(7) 0.0208(7) 0.0052(5) 0.0087(6) 0.0134(6)
C10 0.0609(15) 0.0292(11) 0.0362(12) 0.0114(9) 0.0256(11) 0.0192(10)
C11 0.0397(12) 0.0334(11) 0.0240(10) 0.0094(8) 0.0081(8) 0.0155(9)
O12 0.0823(14) 0.0376(9) 0.0295(9) 0.0046(7) 0.0229(9) 0.0180(9)
O13 0.0589(11) 0.0339(8) 0.0343(8) 0.0144(7) 0.0230(8) 0.0193(8)
C14 0.0632(16) 0.0493(14) 0.0339(12) 0.0182(11) 0.0237(12) 0.0193(12)
C15 0.089(2) 0.0509(17) 0.0609(19) 0.0260(15) 0.0367(18) 0.0127(16)
C16 0.0266(9) 0.0259(9) 0.0209(9) 0.0036(7) 0.0096(7) 0.0119(7)
C17 0.0297(10) 0.0264(10) 0.0225(9) 0.0053(7) 0.0093(8) 0.0097(8)
C18 0.0346(10) 0.0320(10) 0.0214(9) 0.0070(8) 0.0132(8) 0.0170(8)
C19 0.0308(10) 0.0391(11) 0.0266(10) 0.0062(9) 0.0059(8) 0.0164(9)
C20 0.0269(10) 0.0339(11) 0.0369(12) 0.0064(9) 0.0045(9) 0.0086(8)
C21 0.0293(10) 0.0261(10) 0.0303(10) 0.0067(8) 0.0096(8) 0.0114(8)
N22 0.0450(11) 0.0383(10) 0.0337(10) 0.0175(8) 0.0146(8) 0.0199(9)
O23 0.0274(7) 0.0289(8) 0.0538(10) 0.0173(7) 0.0107(7) 0.0097(6)
C24 0.0323(11) 0.0343(11) 0.0388(12) 0.0132(9) 0.0110(9) 0.0119(9)
C25 0.0441(13) 0.0342(12) 0.0352(12) 0.0081(9) 0.0081(10) 0.0136(10)
O26 0.0484(11) 0.0669(13) 0.0589(13) 0.0320(11) -0.0002(9) 0.0179(10)
O27 0.0614(12) 0.0722(14) 0.0686(13) 0.0471(11) 0.0370(11) 0.0345(11)
C28 0.093(3) 0.071(2) 0.070(2) 0.0452(18) 0.044(2) 0.038(2)
C29A 0.080(14) 0.045(8) 0.074(14) 0.017(9) 0.048(12) 0.015(9)
C29B 0.111(9) 0.054(4) 0.053(4) 0.021(3) 0.041(5) 0.031(5)
C30 0.0278(10) 0.0271(9) 0.0185(9) 0.0068(7) 0.0067(7) 0.0115(8)
C31 0.0312(10) 0.0276(10) 0.0198(9) 0.0056(7) 0.0107(8) 0.0102(8)
C32 0.0330(10) 0.0274(10) 0.0217(9) 0.0078(7) 0.0089(8) 0.0096(8)
C33 0.0389(11) 0.0284(10) 0.0189(9) 0.0030(7) 0.0071(8) 0.0097(8)
C34 0.0411(11) 0.0347(11) 0.0202(9) 0.0062(8) 0.0137(8) 0.0166(9)
C35 0.0283(10) 0.0327(10) 0.0225(9) 0.0084(8) 0.0107(7) 0.0126(8)
N36 0.0346(10) 0.0374(10) 0.0310(10) 0.0023(8) 0.0112(8) 0.0027(8)
O37 0.0284(7) 0.0427(9) 0.0263(7) 0.0123(6) 0.0131(6) 0.0129(6)
C38 0.0342(11) 0.0450(12) 0.0300(11) 0.0161(9) 0.0138(9) 0.0168(10)
C39 0.0338(11) 0.0329(11) 0.0226(10) 0.0051(8) 0.0087(8) 0.0089(8)
O40 0.0423(9) 0.0466(10) 0.0409(9) 0.0213(8) 0.0137(7) 0.0088(8)
O41 0.0287(8) 0.0558(10) 0.0325(8) 0.0188(7) 0.0102(6) 0.0105(7)
C42 0.0273(11) 0.0550(15) 0.0332(12) 0.0121(10) 0.0078(9) 0.0034(10)
C43 0.0389(13) 0.0517(15) 0.0458(14) 0.0132(11) 0.0166(11) 0.0138(11)

loop_
_atom_type_symbol
_atom_type_description
_atom_type_scat_dispersion_real
_atom_type_scat_dispersion_imag
_atom_type_scat_source
C C 0.0181 0.0091 'International Tables Vol C Tables 4.2.6.8 and 6.1.1.4'
H H 0.0000 0.0000 'International Tables Vol C Tables 4.2.6.8 and 6.1.1.4'
N N 0.0311 0.0180 'International Tables Vol C Tables 4.2.6.8 and 6.1.1.4'
O O 0.0492 0.0322 'International Tables Vol C Tables 4.2.6.8 and 6.1.1.4'

loop_
_geom_angle_atom_site_label_1
_geom_angle_atom_site_label_2
_geom_angle_atom_site_label_3
_geom_angle
C30 C1 C16 114.10(16)
C30 C1 C2 112.32(16)
C16 C1 C2 111.55(15)
C7 C2 C3 118.35(18)
C7 C2 C1 119.08(17)
C3 C2 C1 122.58(17)
C2 C3 C4 121.90(18)
N8 C4 C5 120.71(19)
N8 C4 C3 121.44(19)
C5 C4 C3 117.85(18)
C6 C5 C4 121.32(18)
C5 C6 C7 120.11(19)
O9 C7 C6 121.75(17)
O9 C7 C2 117.71(17)
C6 C7 C2 120.46(18)
C7 O9 C10 114.15(15)
O9 C10 C11 110.38(18)
O12 C11 O13 124.6(2)
O12 C11 C10 126.6(2)
O13 C11 C10 108.77(18)
C11 O13 C14 115.60(18)
O13 C14 C15 107.7(2)
C17 C16 C21 118.76(18)
C17 C16 C1 122.39(18)
C21 C16 C1 118.77(17)
C16 C17 C18 121.35(19)
C19 C18 N22 121.16(19)
C19 C18 C17 118.53(19)
N22 C18 C17 120.1(2)
C20 C19 C18 120.8(2)
C19 C20 C21 120.1(2)
O23 C21 C16 117.47(18)
O23 C21 C20 122.01(19)
C16 C21 C20 120.51(19)
C21 O23 C24 115.29(16)
O23 C24 C25 109.53(19)
O26 C25 O27 125.5(2)
O26 C25 C24 125.8(2)
O27 C25 C24 108.7(2)
C25 O27 C28 118.2(2)
C29B C28 O27 110.6(4)
C29B C28 C29A 26.9(11)
O27 C28 C29A 106.8(11)
C31 C30 C35 117.92(18)
C31 C30 C1 122.73(17)
C35 C30 C1 119.30(18)
C30 C31 C32 121.89(18)
N36 C32 C33 120.52(19)
N36 C32 C31 120.76(18)
C33 C32 C31 118.67(19)
C34 C33 C32 119.99(19)
C35 C34 C33 120.68(19)
C34 C35 O37 119.98(18)
C34 C35 C30 120.80(19)
O37 C35 C30 119.22(18)
C35 O37 C38 111.40(16)
O37 C38 C39 112.57(17)
O40 C39 O41 125.0(2)
O40 C39 C38 122.2(2)
O41 C39 C38 112.84(18)
C39 O41 C42 116.92(17)
O41 C42 C43 112.3(2)

loop_
_geom_bond_atom_site_label_1
_geom_bond_atom_site_label_2
_geom_bond_distance
C1 C30 1.518(3)
C1 C16 1.522(3)
C1 C2 1.523(3)
C2 C7 1.395(3)
C2 C3 1.396(3)
C3 C4 1.403(3)
C4 N8 1.381(3)
C4 C5 1.391(3)
C5 C6 1.378(3)
C6 C7 1.392(3)
C7 O9 1.384(2)
O9 C10 1.402(3)
C10 C11 1.493(3)
C11 O12 1.194(3)
C11 O13 1.342(3)
O13 C14 1.449(3)
C14 C15 1.488(4)
C16 C17 1.389(3)
C16 C21 1.392(3)
C17 C18 1.409(3)
C18 C19 1.387(3)
C18 N22 1.399(3)
C19 C20 1.383(3)
C20 C21 1.395(3)
C21 O23 1.391(2)
O23 C24 1.411(3)
C24 C25 1.506(3)
C25 O26 1.197(3)
C25 O27 1.333(3)
O27 C28 1.465(3)
C28 C29B 1.438(8)
C28 C29A 1.49(2)
C30 C31 1.393(3)
C30 C35 1.404(3)
C31 C32 1.400(3)
C32 N36 1.394(3)
C32 C33 1.400(3)
C33 C34 1.386(3)
C34 C35 1.383(3)
C35 O37 1.395(2)
O37 C38 1.419(3)
C38 C39 1.511(3)
C39 O40 1.199(3)
C39 O41 1.328(3)
O41 C42 1.465(3)
C42 C43 1.494(4)

loop_
_geom_hbond_atom_site_label_D
_geom_hbond_atom_site_label_H
_geom_hbond_atom_site_label_A
_geom_hbond_distance_DH
_geom_hbond_distance_HA
_geom_hbond_distance_DA
_geom_hbond_angle_DHA
_geom_hbond_site_symmetry_A
N22 H22A O41 0.97 2.51 3.090(2) 118.1 2_666
N36 H36A O40 1.02 2.23 3.224(3) 164.4 2_565
N36 H36B N22 0.88 2.64 3.502(3) 168.4 2_566

loop_
_geom_torsion_atom_site_label_1
_geom_torsion_atom_site_label_2
_geom_torsion_atom_site_label_3
_geom_torsion_atom_site_label_4
_geom_torsion
C30 C1 C2 C7 -83.0(2)
C16 C1 C2 C7 147.43(18)
C30 C1 C2 C3 96.4(2)
C16 C1 C2 C3 -33.1(3)
C7 C2 C3 C4 -0.2(3)
C1 C2 C3 C4 -179.72(18)
C2 C3 C4 N8 179.4(2)
C2 C3 C4 C5 -0.5(3)
N8 C4 C5 C6 -179.2(2)
C3 C4 C5 C6 0.7(3)
C4 C5 C6 C7 -0.2(3)
C5 C6 C7 O9 176.14(19)
C5 C6 C7 C2 -0.6(3)
C3 C2 C7 O9 -176.09(17)
C1 C2 C7 O9 3.4(3)
C3 C2 C7 C6 0.8(3)
C1 C2 C7 C6 -179.71(18)
C6 C7 O9 C10 52.8(3)
C2 C7 O9 C10 -130.4(2)
C7 O9 C10 C11 168.78(18)
O9 C10 C11 O12 3.8(4)
O9 C10 C11 O13 -176.02(19)
O12 C11 O13 C14 -7.4(4)
C10 C11 O13 C14 172.4(2)
C11 O13 C14 C15 -173.5(2)
C30 C1 C16 C17 -36.2(2)
C2 C1 C16 C17 92.4(2)
C30 C1 C16 C21 147.09(18)
C2 C1 C16 C21 -84.3(2)
C21 C16 C17 C18 0.3(3)
C1 C16 C17 C18 -176.35(17)
C16 C17 C18 C19 -0.2(3)
C16 C17 C18 N22 174.69(18)
N22 C18 C19 C20 -174.61(19)
C17 C18 C19 C20 0.3(3)
C18 C19 C20 C21 -0.4(3)
C17 C16 C21 O23 -179.22(17)
C1 C16 C21 O23 -2.4(3)
C17 C16 C21 C20 -0.4(3)
C1 C16 C21 C20 176.36(18)
C19 C20 C21 O23 179.19(19)
C19 C20 C21 C16 0.5(3)
C16 C21 O23 C24 -131.9(2)
C20 C21 O23 C24 49.3(3)
C21 O23 C24 C25 155.23(19)
O23 C24 C25 O26 -3.5(4)
O23 C24 C25 O27 174.9(2)
O26 C25 O27 C28 5.2(4)
C24 C25 O27 C28 -173.2(2)
C25 O27 C28 C29B -107.5(10)
C25 O27 C28 C29A -135.7(19)
C16 C1 C30 C31 110.7(2)
C2 C1 C30 C31 -17.5(3)
C16 C1 C30 C35 -71.8(2)
C2 C1 C30 C35 159.95(17)
C35 C30 C31 C32 -1.7(3)
C1 C30 C31 C32 175.76(18)
C30 C31 C32 N36 -179.72(18)
C30 C31 C32 C33 2.8(3)
N36 C32 C33 C34 -179.71(19)
C31 C32 C33 C34 -2.2(3)
C32 C33 C34 C35 0.6(3)
C33 C34 C35 O37 -178.45(18)
C33 C34 C35 C30 0.5(3)
C31 C30 C35 C34 0.0(3)
C1 C30 C35 C34 -177.55(18)
C31 C30 C35 O37 178.99(17)
C1 C30 C35 O37 1.4(3)
C34 C35 O37 C38 77.2(2)
C30 C35 O37 C38 -101.8(2)
C35 O37 C38 C39 -170.57(17)
O37 C38 C39 O40 -178.8(2)
O37 C38 C39 O41 2.3(3)
O40 C39 O41 C42 0.1(3)
C38 C39 O41 C42 178.97(19)
C39 O41 C42 C43 -83.0(3)
